data_4033545
loop_
_publ_author_name
'Shirai, Atsumi'
'Sano, Hiroto'
'Nakamura, Yuki'
'Takashika, Masataka'
'Otani, Hiroyuki'
'Hasegawa, Masashi'
'Kato, Shin-Ichiro'
'Iyoda, Masahiko'

_publ_section_title
;
 10-Mesityl-1,8-diphenylanthracene Dimer: Synthesis, Structure, and
 Properties.
;
_journal_issue 7
_journal_name_full 'The Journal of organic chemistry'
_journal_page_first 3857
_journal_page_last 3863
_journal_paper_doi 10.1021/acs.joc.8b00200
_journal_volume 83
_journal_year 2018
_chemical_formula_sum 'C70 H52'
_chemical_formula_weight 893.11
_space_group_crystal_system triclinic
_space_group_IT_number 2
_space_group_name_Hall '-P 1'
_space_group_name_H-M_alt 'P -1'
_symmetry_space_group_name_Hall '-P 1'
_symmetry_space_group_name_H-M 'P -1'
_atom_sites_solution_hydrogens geom
_audit_creation_method SHELXL-2014/7
_cell_angle_alpha 88.20(4)
_cell_angle_beta 77.272(17)
_cell_angle_gamma 86.40(3)
_cell_formula_units_Z 2
_cell_length_a 10.338(4)
_cell_length_b 11.016(6)
_cell_length_c 22.351(9)
_cell_measurement_reflns_used 1716
_cell_measurement_temperature 123(2)
_cell_measurement_theta_max 68.2
_cell_measurement_theta_min 22.2
_cell_volume 2477.6(19)
_computing_structure_refinement 'SHELXL-2014/7 (Sheldrick, 2014)'
_diffrn_ambient_temperature 123(2)
_diffrn_measured_fraction_theta_full 0.976
_diffrn_measured_fraction_theta_max 0.976
_diffrn_measurement_device_type 'Rigaku Pilatus 200K'
_diffrn_radiation_type CuK\a
_diffrn_radiation_wavelength 1.54187
_diffrn_reflns_av_R_equivalents 0.0870
_diffrn_reflns_av_unetI/netI 0.0705
_diffrn_reflns_Laue_measured_fraction_full 0.976
_diffrn_reflns_Laue_measured_fraction_max 0.976
_diffrn_reflns_limit_h_max 12
_diffrn_reflns_limit_h_min -12
_diffrn_reflns_limit_k_max 12
_diffrn_reflns_limit_k_min -13
_diffrn_reflns_limit_l_max 26
_diffrn_reflns_limit_l_min -26
_diffrn_reflns_number 31478
_diffrn_reflns_point_group_measured_fraction_full 0.976
_diffrn_reflns_point_group_measured_fraction_max 0.976
_diffrn_reflns_theta_full 67.498
_diffrn_reflns_theta_max 67.498
_diffrn_reflns_theta_min 6.091
_exptl_absorpt_coefficient_mu 0.511
_exptl_crystal_colour Colorless
_exptl_crystal_density_diffrn 1.197
_exptl_crystal_description Prism
_exptl_crystal_F_000 944
_exptl_crystal_size_max 0.200
_exptl_crystal_size_mid 0.110
_exptl_crystal_size_min 0.030
_refine_diff_density_max 0.899
_refine_diff_density_min -0.250
_refine_diff_density_rms 0.092
_refine_ls_extinction_method none
_refine_ls_goodness_of_fit_ref 1.014
_refine_ls_hydrogen_treatment constr
_refine_ls_matrix_type full
_refine_ls_number_parameters 608
_refine_ls_number_reflns 8720
_refine_ls_number_restraints 0
_refine_ls_restrained_S_all 1.014
_refine_ls_R_factor_all 0.1640
_refine_ls_R_factor_gt 0.0970
_refine_ls_shift/su_max 0.000
_refine_ls_shift/su_mean 0.000
_refine_ls_structure_factor_coef Fsqd
_refine_ls_weighting_details 'w=1/[\s^2^(Fo^2^)+(0.1746P)^2^+1.4764P] where P=(Fo^2^+2Fc^2^)/3'
_refine_ls_weighting_scheme calc
_refine_ls_wR_factor_gt 0.2484
_refine_ls_wR_factor_ref 0.3214
_reflns_Friedel_coverage 0.000
_reflns_number_gt 4466
_reflns_number_total 8720
_reflns_threshold_expression 'I > 2\s(I)'
_cod_data_source_file jo8b00200_si_002.cif
_cod_data_source_block sk067Cu
_cod_depositor_comments 'Adding full bibliography for 4033545--4033546.cif.'
_cod_database_code 4033545
_shelx_shelxl_version_number 2014/7
_shelx_space_group_comment
;
The symmetry employed for this shelxl refinement is uniquely defined
by the following loop, which should always be used as a source of
symmetry information in preference to the above space-group names.
They are only intended as comments.
;
_shelx_estimated_absorpt_t_min 0.905
_shelx_estimated_absorpt_t_max 0.985

loop_
_space_group_symop_operation_xyz
'x, y, z'
'-x, -y, -z'

loop_
_atom_site_label
_atom_site_type_symbol
_atom_site_fract_x
_atom_site_fract_y
_atom_site_fract_z
_atom_site_U_iso_or_equiv
_atom_site_adp_type
_atom_site_occupancy
_atom_site_site_symmetry_order
_atom_site_calc_flag
_atom_site_refinement_flags_posn
_atom_site_refinement_flags_adp
_atom_site_refinement_flags_occupancy
_atom_site_disorder_assembly
_atom_site_disorder_group
C1 C 0.2332(4) 0.7103(4) 0.4289(2) 0.0418(10) Uani 1 1 d . . . . .
C2 C 0.3678(4) 0.7256(4) 0.4130(2) 0.0474(11) Uani 1 1 d . . . . .
H45 H 0.4086 0.7668 0.4400 0.057 Uiso 1 1 calc R U . . .
C3 C 0.4462(4) 0.6814(4) 0.3573(2) 0.0490(11) Uani 1 1 d . . . . .
H46 H 0.5385 0.6942 0.3473 0.059 Uiso 1 1 calc R U . . .
C4 C 0.3930(4) 0.6216(4) 0.3180(2) 0.0500(11) Uani 1 1 d . . . . .
H47 H 0.4483 0.5915 0.2811 0.060 Uiso 1 1 calc R U . . .
C5 C 0.2534(4) 0.6026(4) 0.3312(2) 0.0429(10) Uani 1 1 d . . . . .
C6 C 0.1969(5) 0.5395(4) 0.2904(2) 0.0483(11) Uani 1 1 d . . . . .
C7 C 0.0567(4) 0.5305(4) 0.3025(2) 0.0444(11) Uani 1 1 d . . . . .
C8 C -0.0066(5) 0.4666(4) 0.2631(2) 0.0524(12) Uani 1 1 d . . . . .
H48 H 0.0457 0.4313 0.2268 0.063 Uiso 1 1 calc R U . . .
C9 C -0.1401(5) 0.4555(4) 0.2768(2) 0.0555(13) Uani 1 1 d . . . . .
H49 H -0.1799 0.4108 0.2506 0.067 Uiso 1 1 calc R U . . .
C10 C -0.2196(5) 0.5100(4) 0.3295(2) 0.0524(12) Uani 1 1 d . . . . .
H50 H -0.3127 0.5008 0.3384 0.063 Uiso 1 1 calc R U . . .
C11 C -0.1672(4) 0.5758(4) 0.3681(2) 0.0442(10) Uani 1 1 d . . . . .
C12 C -0.0243(4) 0.5856(4) 0.3556(2) 0.0432(10) Uani 1 1 d . . . . .
C13 C 0.0354(4) 0.6428(4) 0.3965(2) 0.0420(10) Uani 1 1 d . . . . .
H51 H -0.0191 0.6774 0.4325 0.050 Uiso 1 1 calc R U . . .
C14 C 0.1723(4) 0.6507(4) 0.3861(2) 0.0430(10) Uani 1 1 d . . . . .
C15 C 0.2822(4) 0.4781(4) 0.2360(2) 0.0484(11) Uani 1 1 d . . . . .
C16 C 0.3607(4) 0.3692(4) 0.2442(2) 0.0502(11) Uani 1 1 d . . . . .
C17 C 0.4345(5) 0.3121(5) 0.1929(3) 0.0609(14) Uani 1 1 d . . . . .
H52 H 0.4867 0.2402 0.1984 0.073 Uiso 1 1 calc R U . . .
C18 C 0.4363(6) 0.3539(5) 0.1342(3) 0.0716(16) Uani 1 1 d . . . . .
C19 C 0.3625(7) 0.4606(6) 0.1271(3) 0.0789(18) Uani 1 1 d . . . . .
H53 H 0.3640 0.4916 0.0868 0.095 Uiso 1 1 calc R U . . .
C20 C 0.2867(6) 0.5234(5) 0.1764(3) 0.0673(15) Uani 1 1 d . . . . .
C21 C 0.3638(5) 0.3174(5) 0.3063(3) 0.0589(13) Uani 1 1 d . . . . .
H54 H 0.3948 0.2315 0.3029 0.088 Uiso 1 1 calc R U . . .
H55 H 0.2743 0.3245 0.3325 0.088 Uiso 1 1 calc R U . . .
H56 H 0.4243 0.3622 0.3244 0.088 Uiso 1 1 calc R U . . .
C22 C 0.5155(8) 0.2865(8) 0.0792(3) 0.103(2) Uani 1 1 d . . . . .
H57 H 0.5955 0.2466 0.0894 0.155 Uiso 1 1 calc R U . . .
H58 H 0.5411 0.3440 0.0449 0.155 Uiso 1 1 calc R U . . .
H59 H 0.4614 0.2251 0.0676 0.155 Uiso 1 1 calc R U . . .
C23 C 0.2098(8) 0.6404(6) 0.1666(3) 0.095(2) Uani 1 1 d . . . . .
H60 H 0.2172 0.6552 0.1225 0.142 Uiso 1 1 calc R U . . .
H61 H 0.2461 0.7078 0.1839 0.142 Uiso 1 1 calc R U . . .
H62 H 0.1162 0.6341 0.1869 0.142 Uiso 1 1 calc R U . . .
C24 C 0.1538(4) 0.7572(4) 0.4876(2) 0.0411(10) Uani 1 1 d . . . . .
C25 C 0.1536(4) 0.8797(4) 0.5023(2) 0.0445(10) Uani 1 1 d . . . . .
H23 H 0.2055 0.9328 0.4738 0.053 Uiso 1 1 calc R U . . .
C26 C 0.0812(4) 0.9252(4) 0.5563(2) 0.0451(11) Uani 1 1 d . . . . .
H24 H 0.0834 1.0092 0.5642 0.054 Uiso 1 1 calc R U . . .
C27 C 0.0045(4) 0.8517(4) 0.6000(2) 0.0408(10) Uani 1 1 d . . . . .
C28 C 0.0063(4) 0.7277(4) 0.5863(2) 0.0445(10) Uani 1 1 d . . . . .
H25 H -0.0431 0.6742 0.6155 0.053 Uiso 1 1 calc R U . . .
C29 C 0.0777(4) 0.6828(4) 0.5319(2) 0.0459(11) Uani 1 1 d . . . . .
H26 H 0.0756 0.5988 0.5238 0.055 Uiso 1 1 calc R U . . .
C30 C -0.0764(4) 0.9004(4) 0.6577(2) 0.0430(10) Uani 1 1 d . . . . .
C31 C -0.0908(4) 0.8346(4) 0.7131(2) 0.0475(11) Uani 1 1 d . . . . .
H27 H -0.0435 0.7580 0.7138 0.057 Uiso 1 1 calc R U . . .
C32 C -0.1698(4) 0.8764(4) 0.7659(2) 0.0476(11) Uani 1 1 d . . . . .
H28 H -0.1757 0.8288 0.8025 0.057 Uiso 1 1 calc R U . . .
C33 C -0.2426(4) 0.9877(4) 0.7679(2) 0.0448(11) Uani 1 1 d . . . . .
C34 C -0.2259(4) 1.0560(4) 0.7130(2) 0.0464(11) Uani 1 1 d . . . . .
H29 H -0.2718 1.1334 0.7127 0.056 Uiso 1 1 calc R U . . .
C35 C -0.1455(4) 1.0142(4) 0.6602(2) 0.0427(10) Uani 1 1 d . . . . .
H30 H -0.1359 1.0636 0.6241 0.051 Uiso 1 1 calc R U . . .
C36 C -0.3314(4) 1.0345(4) 0.8245(2) 0.0503(11) Uani 1 1 d . . . . .
C37 C -0.2839(5) 1.0529(6) 0.8754(3) 0.0685(15) Uani 1 1 d . . . . .
H31 H -0.1945 1.0279 0.8759 0.082 Uiso 1 1 calc R U . . .
C38 C -0.3649(6) 1.1084(8) 0.9270(3) 0.105(3) Uani 1 1 d . . . . .
H32 H -0.3298 1.1195 0.9621 0.126 Uiso 1 1 calc R U . . .
C39 C -0.4921(7) 1.1464(10) 0.9278(3) 0.118(3) Uani 1 1 d . . . . .
H33 H -0.5437 1.1877 0.9625 0.141 Uiso 1 1 calc R U . . .
C40 C -0.5496(6) 1.1249(7) 0.8767(3) 0.083(2) Uani 1 1 d . . . . .
C41 C -0.6846(6) 1.1596(8) 0.8777(3) 0.092(2) Uani 1 1 d . . . . .
C42 C -0.7388(5) 1.1306(5) 0.8286(2) 0.0625(14) Uani 1 1 d . . . . .
C43 C -0.8754(5) 1.1627(6) 0.8281(3) 0.0696(16) Uani 1 1 d . . . . .
H34 H -0.9282 1.2090 0.8607 0.084 Uiso 1 1 calc R U . . .
C44 C -0.9301(5) 1.1286(5) 0.7826(3) 0.0664(15) Uani 1 1 d . . . . .
H35 H -1.0210 1.1501 0.7837 0.080 Uiso 1 1 calc R U . . .
C45 C -0.8543(5) 1.0616(5) 0.7337(3) 0.0576(13) Uani 1 1 d . . . . .
H36 H -0.8955 1.0386 0.7021 0.069 Uiso 1 1 calc R U . . .
C46 C -0.7221(4) 1.0277(4) 0.7297(2) 0.0490(11) Uani 1 1 d . . . . .
C47 C -0.6618(4) 1.0639(4) 0.7785(2) 0.0522(12) Uani 1 1 d . . . . .
C48 C -0.5277(4) 1.0318(4) 0.7783(2) 0.0499(11) Uani 1 1 d . . . . .
H63 H -0.4754 0.9864 0.7452 0.060 Uiso 1 1 calc R U . . .
C49 C -0.4701(5) 1.0654(5) 0.8256(2) 0.0554(12) Uani 1 1 d . . . . .
C50 C -0.7538(9) 1.2417(8) 0.9257(3) 0.069(3) Uiso 0.540(11) 1 d G . P A 2
C51 C -0.7629(9) 1.3681(8) 0.9268(3) 0.073(3) Uiso 0.540(11) 1 d G . P A 2
C52 C -0.8326(10) 1.4275(7) 0.9791(4) 0.108(5) Uiso 0.540(11) 1 d G . P A 2
H1 H -0.8388 1.5139 0.9799 0.130 Uiso 0.540(11) 1 calc R U P A 2
C53 C -0.8931(10) 1.3606(9) 1.0303(4) 0.094(4) Uiso 0.540(11) 1 d G . P A 2
C54 C -0.8839(11) 1.2343(9) 1.0292(4) 0.124(6) Uiso 0.540(11) 1 d G . P A 2
H2 H -0.9253 1.1885 1.0641 0.148 Uiso 0.540(11) 1 calc R U P A 2
C55 C -0.8143(10) 1.1748(7) 0.9768(4) 0.084(4) Uiso 0.540(11) 1 d G . P A 2
C56 C -0.6988(15) 1.4385(15) 0.8649(8) 0.100(5) Uiso 0.540(11) 1 d . . P A 2
H5 H -0.6049 1.4115 0.8518 0.150 Uiso 0.540(11) 1 calc R U P A 2
H6 H -0.7063 1.5262 0.8721 0.150 Uiso 0.540(11) 1 calc R U P A 2
H7 H -0.7459 1.4210 0.8329 0.150 Uiso 0.540(11) 1 calc R U P A 2
C57 C -0.972(2) 1.420(2) 1.0901(9) 0.140(7) Uiso 0.540(11) 1 d . . P A 2
H8 H -0.9706 1.5089 1.0856 0.211 Uiso 0.540(11) 1 calc R U P A 2
H9 H -0.9322 1.3929 1.1244 0.211 Uiso 0.540(11) 1 calc R U P A 2
H10 H -1.0646 1.3967 1.0982 0.211 Uiso 0.540(11) 1 calc R U P A 2
C58 C -0.808(2) 1.046(2) 0.9837(10) 0.140(7) Uiso 0.540(11) 1 d . . P A 2
H11 H -0.7154 1.0156 0.9799 0.209 Uiso 0.540(11) 1 calc R U P A 2
H12 H -0.8444 1.0099 0.9518 0.209 Uiso 0.540(11) 1 calc R U P A 2
H13 H -0.8602 1.0226 1.0242 0.209 Uiso 0.540(11) 1 calc R U P A 2
C59 C -0.7790(11) 1.1823(11) 0.9375(4) 0.076(4) Uiso 0.460(11) 1 d G . P A 1
C60 C -0.7732(12) 1.3042(10) 0.9504(5) 0.100(5) Uiso 0.460(11) 1 d G . P A 1
C61 C -0.8447(14) 1.3506(9) 1.0058(6) 0.154(9) Uiso 0.460(11) 1 d G . P A 1
H3 H -0.8407 1.4339 1.0146 0.185 Uiso 0.460(11) 1 calc R U P A 1
C62 C -0.9219(13) 1.2751(12) 1.0484(5) 0.099(5) Uiso 0.460(11) 1 d G . P A 1
C63 C -0.9277(12) 1.1532(11) 1.0355(5) 0.109(6) Uiso 0.460(11) 1 d G . P A 1
H4 H -0.9805 1.1017 1.0646 0.130 Uiso 0.460(11) 1 calc R U P A 1
C64 C -0.8562(12) 1.1068(9) 0.9800(5) 0.090(5) Uiso 0.460(11) 1 d G . P A 1
C65 C -0.7101(18) 1.4088(17) 0.9016(9) 0.096(5) Uiso 0.460(11) 1 d . . P A 1
H14 H -0.7338 1.4890 0.9199 0.144 Uiso 0.460(11) 1 calc R U P A 1
H15 H -0.7453 1.4050 0.8644 0.144 Uiso 0.460(11) 1 calc R U P A 1
H16 H -0.6132 1.3955 0.8909 0.144 Uiso 0.460(11) 1 calc R U P A 1
C66 C -1.017(3) 1.309(3) 1.1134(12) 0.160(10) Uiso 0.460(11) 1 d . . P A 1
H17 H -1.0584 1.2360 1.1326 0.241 Uiso 0.460(11) 1 calc R U P A 1
H18 H -1.0855 1.3705 1.1072 0.241 Uiso 0.460(11) 1 calc R U P A 1
H19 H -0.9638 1.3415 1.1400 0.241 Uiso 0.460(11) 1 calc R U P A 1
C67 C -0.8518(18) 0.9763(16) 0.9641(8) 0.095(5) Uiso 0.460(11) 1 d . . P A 1
H20 H -0.8901 0.9288 1.0009 0.142 Uiso 0.460(11) 1 calc R U P A 1
H21 H -0.7594 0.9470 0.9484 0.142 Uiso 0.460(11) 1 calc R U P A 1
H22 H -0.9030 0.9672 0.9327 0.142 Uiso 0.460(11) 1 calc R U P A 1
C68 C -0.6454(4) 0.9599(4) 0.6762(2) 0.0463(11) Uani 1 1 d . . . . .
C69 C -0.5244(4) 0.9979(4) 0.6428(2) 0.0450(10) Uani 1 1 d . . . . .
H37 H -0.4906 1.0698 0.6543 0.054 Uiso 1 1 calc R U . . .
C70 C -0.4535(4) 0.9343(4) 0.5940(2) 0.0462(11) Uani 1 1 d . . . . .
H38 H -0.3710 0.9631 0.5724 0.055 Uiso 1 1 calc R U . . .
C71 C -0.4976(4) 0.8278(4) 0.5744(2) 0.0423(10) Uani 1 1 d . . . . .
C72 C -0.6209(4) 0.7907(4) 0.6073(2) 0.0462(11) Uani 1 1 d . . . . .
H39 H -0.6563 0.7204 0.5950 0.055 Uiso 1 1 calc R U . . .
C73 C -0.6917(4) 0.8546(4) 0.6574(2) 0.0486(11) Uani 1 1 d . . . . .
H40 H -0.7738 0.8262 0.6794 0.058 Uiso 1 1 calc R U . . .
C74 C -0.4171(4) 0.7616(4) 0.5221(2) 0.0442(11) Uani 1 1 d . . . . .
C75 C -0.3438(4) 0.8247(4) 0.4719(2) 0.0452(11) Uani 1 1 d . . . . .
H41 H -0.3489 0.9112 0.4717 0.054 Uiso 1 1 calc R U . . .
C76 C -0.2646(4) 0.7649(4) 0.4228(2) 0.0443(10) Uani 1 1 d . . . . .
H42 H -0.2171 0.8107 0.3893 0.053 Uiso 1 1 calc R U . . .
C77 C -0.2529(4) 0.6376(4) 0.4213(2) 0.0443(11) Uani 1 1 d . . . . .
C78 C -0.3274(4) 0.5743(4) 0.4711(2) 0.0472(11) Uani 1 1 d . . . . .
H43 H -0.3235 0.4879 0.4710 0.057 Uiso 1 1 calc R U . . .
C79 C -0.4062(4) 0.6346(4) 0.5203(2) 0.0460(11) Uani 1 1 d . . . . .
H44 H -0.4542 0.5889 0.5538 0.055 Uiso 1 1 calc R U . . .

loop_
_atom_site_aniso_label
_atom_site_aniso_U_11
_atom_site_aniso_U_22
_atom_site_aniso_U_33
_atom_site_aniso_U_23
_atom_site_aniso_U_13
_atom_site_aniso_U_12
C1 0.037(2) 0.032(2) 0.058(3) -0.0059(19) -0.0160(19) 0.0076(17)
C2 0.033(2) 0.042(3) 0.070(3) -0.009(2) -0.019(2) 0.0046(18)
C3 0.033(2) 0.039(2) 0.073(3) -0.008(2) -0.010(2) 0.0067(19)
C4 0.040(2) 0.042(3) 0.067(3) -0.008(2) -0.010(2) 0.0106(19)
C5 0.038(2) 0.034(2) 0.056(3) -0.0042(19) -0.012(2) 0.0065(18)
C6 0.051(3) 0.035(2) 0.061(3) 0.000(2) -0.018(2) 0.0076(19)
C7 0.040(2) 0.037(2) 0.058(3) -0.008(2) -0.015(2) 0.0103(18)
C8 0.055(3) 0.042(3) 0.063(3) -0.014(2) -0.023(2) 0.013(2)
C9 0.055(3) 0.041(3) 0.080(3) -0.014(2) -0.036(3) 0.007(2)
C10 0.048(3) 0.038(2) 0.078(3) -0.010(2) -0.029(2) 0.003(2)
C11 0.039(2) 0.036(2) 0.060(3) -0.003(2) -0.017(2) 0.0042(18)
C12 0.041(2) 0.032(2) 0.060(3) -0.001(2) -0.019(2) 0.0009(18)
C13 0.035(2) 0.039(2) 0.051(2) -0.0057(19) -0.0100(18) 0.0060(18)
C14 0.034(2) 0.032(2) 0.064(3) -0.005(2) -0.016(2) 0.0036(17)
C15 0.043(2) 0.041(3) 0.059(3) -0.009(2) -0.008(2) 0.0051(19)
C16 0.040(2) 0.043(3) 0.068(3) -0.013(2) -0.014(2) 0.003(2)
C17 0.054(3) 0.046(3) 0.081(4) -0.016(3) -0.013(3) 0.012(2)
C18 0.067(4) 0.060(3) 0.082(4) -0.017(3) -0.002(3) 0.001(3)
C19 0.097(5) 0.079(4) 0.056(3) -0.012(3) -0.011(3) 0.016(4)
C20 0.072(4) 0.060(3) 0.066(3) -0.006(3) -0.010(3) 0.011(3)
C21 0.048(3) 0.046(3) 0.084(4) -0.009(2) -0.019(2) 0.010(2)
C22 0.107(5) 0.108(6) 0.085(5) -0.039(4) -0.001(4) 0.023(4)
C23 0.122(6) 0.072(4) 0.079(4) 0.009(3) -0.009(4) 0.034(4)
C24 0.028(2) 0.038(2) 0.060(3) -0.004(2) -0.0161(19) 0.0018(17)
C25 0.035(2) 0.044(3) 0.056(3) -0.005(2) -0.012(2) -0.0035(19)
C26 0.035(2) 0.039(2) 0.064(3) -0.009(2) -0.018(2) 0.0010(19)
C27 0.030(2) 0.038(2) 0.057(3) -0.005(2) -0.0148(19) 0.0040(17)
C28 0.036(2) 0.036(2) 0.060(3) -0.001(2) -0.007(2) 0.0013(18)
C29 0.039(2) 0.035(2) 0.065(3) -0.008(2) -0.016(2) 0.0051(19)
C30 0.033(2) 0.040(2) 0.061(3) -0.006(2) -0.020(2) -0.0023(18)
C31 0.042(2) 0.042(2) 0.059(3) -0.004(2) -0.014(2) 0.0070(19)
C32 0.042(2) 0.045(3) 0.059(3) -0.002(2) -0.019(2) 0.004(2)
C33 0.031(2) 0.046(3) 0.060(3) -0.011(2) -0.0176(19) 0.0029(18)
C34 0.041(2) 0.038(2) 0.063(3) -0.006(2) -0.020(2) 0.0046(19)
C35 0.037(2) 0.041(2) 0.052(3) -0.004(2) -0.0136(19) 0.0021(18)
C36 0.046(3) 0.049(3) 0.057(3) -0.007(2) -0.016(2) 0.006(2)
C37 0.051(3) 0.090(4) 0.068(3) -0.015(3) -0.025(3) 0.016(3)
C38 0.065(4) 0.183(8) 0.071(4) -0.056(5) -0.031(3) 0.048(5)
C39 0.069(4) 0.206(9) 0.080(4) -0.072(5) -0.028(3) 0.054(5)
C40 0.057(3) 0.122(6) 0.073(4) -0.033(4) -0.023(3) 0.025(3)
C41 0.053(3) 0.148(7) 0.074(4) -0.046(4) -0.020(3) 0.042(4)
C42 0.038(3) 0.079(4) 0.068(3) -0.018(3) -0.010(2) 0.017(2)
C43 0.039(3) 0.093(4) 0.076(4) -0.024(3) -0.013(2) 0.019(3)
C44 0.035(2) 0.066(3) 0.097(4) -0.013(3) -0.016(3) 0.010(2)
C45 0.041(3) 0.054(3) 0.081(3) -0.008(3) -0.020(2) 0.002(2)
C46 0.037(2) 0.044(3) 0.068(3) -0.006(2) -0.016(2) 0.0035(19)
C47 0.040(2) 0.054(3) 0.063(3) -0.006(2) -0.014(2) 0.008(2)
C48 0.038(2) 0.045(3) 0.067(3) -0.005(2) -0.015(2) 0.0064(19)
C49 0.046(3) 0.064(3) 0.057(3) -0.012(2) -0.013(2) 0.009(2)
C68 0.034(2) 0.043(3) 0.066(3) 0.003(2) -0.021(2) 0.0001(19)
C69 0.041(2) 0.038(2) 0.058(3) -0.005(2) -0.016(2) -0.0023(19)
C70 0.033(2) 0.047(3) 0.059(3) 0.001(2) -0.011(2) -0.0036(19)
C71 0.033(2) 0.041(2) 0.056(3) -0.003(2) -0.0162(19) 0.0020(18)
C72 0.034(2) 0.045(3) 0.063(3) -0.006(2) -0.018(2) -0.0024(19)
C73 0.030(2) 0.049(3) 0.069(3) -0.001(2) -0.015(2) -0.0043(19)
C74 0.030(2) 0.041(2) 0.066(3) -0.001(2) -0.020(2) -0.0021(18)
C75 0.035(2) 0.037(2) 0.069(3) -0.005(2) -0.022(2) -0.0015(18)
C76 0.035(2) 0.039(2) 0.062(3) -0.001(2) -0.016(2) -0.0007(18)
C77 0.031(2) 0.042(3) 0.064(3) -0.006(2) -0.020(2) 0.0030(18)
C78 0.035(2) 0.036(2) 0.074(3) -0.004(2) -0.021(2) -0.0022(18)
C79 0.034(2) 0.041(2) 0.066(3) -0.001(2) -0.016(2) -0.0038(18)

loop_
_atom_type_symbol
_atom_type_description
_atom_type_scat_dispersion_real
_atom_type_scat_dispersion_imag
_atom_type_scat_source
C C 0.0181 0.0091 'International Tables Vol C Tables 4.2.6.8 and 6.1.1.4'
H H 0.0000 0.0000 'International Tables Vol C Tables 4.2.6.8 and 6.1.1.4'

loop_
_geom_angle_atom_site_label_1
_geom_angle_atom_site_label_2
_geom_angle_atom_site_label_3
_geom_angle
C2 C1 C14 118.5(4)
C2 C1 C24 120.0(4)
C14 C1 C24 121.5(4)
C1 C2 C3 121.2(4)
C4 C3 C2 121.4(4)
C3 C4 C5 120.6(4)
C6 C5 C14 120.4(4)
C6 C5 C4 121.0(4)
C14 C5 C4 118.6(4)
C5 C6 C7 119.5(4)
C5 C6 C15 120.9(4)
C7 C6 C15 119.5(4)
C12 C7 C6 119.6(4)
C12 C7 C8 118.2(4)
C6 C7 C8 122.2(4)
C9 C8 C7 121.2(4)
C8 C9 C10 120.2(4)
C11 C10 C9 122.1(5)
C10 C11 C12 118.7(4)
C10 C11 C77 121.3(4)
C12 C11 C77 120.0(4)
C13 C12 C7 119.4(4)
C13 C12 C11 121.0(4)
C7 C12 C11 119.5(4)
C14 C13 C12 121.9(4)
C13 C14 C5 119.0(4)
C13 C14 C1 121.4(4)
C5 C14 C1 119.5(4)
C20 C15 C16 118.7(4)
C20 C15 C6 121.4(4)
C16 C15 C6 119.9(4)
C17 C16 C15 118.5(5)
C17 C16 C21 119.8(4)
C15 C16 C21 121.7(4)
C18 C17 C16 123.2(5)
C17 C18 C19 117.7(5)
C17 C18 C22 121.4(6)
C19 C18 C22 120.9(6)
C20 C19 C18 122.4(6)
C19 C20 C15 119.6(5)
C19 C20 C23 120.6(5)
C15 C20 C23 119.8(5)
C25 C24 C29 116.4(4)
C25 C24 C1 121.0(4)
C29 C24 C1 122.6(4)
C26 C25 C24 122.1(4)
C25 C26 C27 121.6(4)
C26 C27 C28 116.8(4)
C26 C27 C30 122.0(4)
C28 C27 C30 121.1(4)
C29 C28 C27 121.4(4)
C28 C29 C24 121.7(4)
C35 C30 C31 116.1(4)
C35 C30 C27 122.0(4)
C31 C30 C27 121.9(4)
C32 C31 C30 122.3(4)
C31 C32 C33 121.6(4)
C32 C33 C34 116.6(4)
C32 C33 C36 122.7(4)
C34 C33 C36 120.7(4)
C35 C34 C33 121.6(4)
C34 C35 C30 121.8(4)
C37 C36 C49 119.2(4)
C37 C36 C33 120.9(4)
C49 C36 C33 119.9(4)
C36 C37 C38 120.8(5)
C39 C38 C37 121.4(5)
C38 C39 C40 120.4(6)
C49 C40 C41 120.3(5)
C49 C40 C39 118.4(5)
C41 C40 C39 121.3(5)
C42 C41 C40 119.5(5)
C42 C41 C50 122.3(5)
C40 C41 C50 117.4(6)
C42 C41 C59 117.0(6)
C40 C41 C59 119.6(7)
C41 C42 C47 120.7(4)
C41 C42 C43 121.3(5)
C47 C42 C43 117.9(5)
C44 C43 C42 121.4(5)
C43 C44 C45 120.5(5)
C46 C45 C44 122.5(5)
C45 C46 C47 117.7(4)
C45 C46 C68 120.4(4)
C47 C46 C68 121.9(4)
C48 C47 C42 118.6(4)
C48 C47 C46 121.3(4)
C42 C47 C46 120.0(4)
C49 C48 C47 121.3(4)
C48 C49 C40 119.3(5)
C48 C49 C36 121.1(4)
C40 C49 C36 119.5(5)
C51 C50 C55 120.0
C51 C50 C41 130.3(6)
C55 C50 C41 109.7(6)
C52 C51 C50 120.0
C52 C51 C56 122.9(8)
C50 C51 C56 117.0(8)
C51 C52 C53 120.0
C52 C53 C54 120.0
C52 C53 C57 123.0(10)
C54 C53 C57 117.0(10)
C55 C54 C53 120.0
C54 C55 C50 120.0
C54 C55 C58 113.4(11)
C50 C55 C58 126.5(11)
C60 C59 C64 120.0
C60 C59 C41 106.7(8)
C64 C59 C41 133.1(8)
C59 C60 C61 120.0
C59 C60 C65 125.8(10)
C61 C60 C65 113.3(10)
C60 C61 C62 120.0
C63 C62 C61 120.0
C63 C62 C66 111.1(14)
C61 C62 C66 128.8(14)
C64 C63 C62 120.0
C63 C64 C59 120.0
C63 C64 C67 123.2(10)
C59 C64 C67 116.7(10)
C69 C68 C73 117.3(4)
C69 C68 C46 121.7(4)
C73 C68 C46 121.0(4)
C70 C69 C68 121.4(4)
C69 C70 C71 122.3(4)
C70 C71 C72 116.4(4)
C70 C71 C74 120.4(4)
C72 C71 C74 123.2(4)
C73 C72 C71 121.1(4)
C72 C73 C68 121.5(4)
C79 C74 C75 117.1(4)
C79 C74 C71 122.5(4)
C75 C74 C71 120.4(4)
C76 C75 C74 121.7(4)
C75 C76 C77 121.1(4)
C78 C77 C76 117.3(4)
C78 C77 C11 122.7(4)
C76 C77 C11 120.0(4)
C79 C78 C77 121.4(4)
C78 C79 C74 121.4(4)

loop_
_geom_bond_atom_site_label_1
_geom_bond_atom_site_label_2
_geom_bond_distance
C1 C2 1.378(6)
C1 C14 1.450(6)
C1 C24 1.476(6)
C2 C3 1.410(7)
C3 C4 1.343(7)
C4 C5 1.435(6)
C5 C6 1.408(6)
C5 C14 1.420(6)
C6 C7 1.424(6)
C6 C15 1.488(7)
C7 C12 1.421(6)
C7 C8 1.432(6)
C8 C9 1.358(7)
C9 C10 1.408(7)
C10 C11 1.363(6)
C11 C12 1.452(6)
C11 C77 1.474(6)
C12 C13 1.395(6)
C13 C14 1.391(6)
C15 C20 1.401(7)
C15 C16 1.436(6)
C16 C17 1.375(7)
C16 C21 1.491(7)
C17 C18 1.374(8)
C18 C19 1.385(9)
C18 C22 1.507(8)
C19 C20 1.381(8)
C20 C23 1.507(8)
C24 C25 1.398(6)
C24 C29 1.399(6)
C25 C26 1.364(6)
C26 C27 1.388(6)
C27 C28 1.407(6)
C27 C30 1.470(6)
C28 C29 1.366(6)
C30 C35 1.400(6)
C30 C31 1.400(6)
C31 C32 1.354(6)
C32 C33 1.395(6)
C33 C34 1.402(7)
C33 C36 1.477(6)
C34 C35 1.360(6)
C36 C37 1.360(7)
C36 C49 1.448(6)
C37 C38 1.399(8)
C38 C39 1.352(8)
C39 C40 1.431(9)
C40 C49 1.405(8)
C40 C41 1.419(8)
C41 C42 1.391(8)
C41 C50 1.457(9)
C41 C59 1.488(10)
C42 C47 1.419(7)
C42 C43 1.437(7)
C43 C44 1.341(8)
C44 C45 1.398(7)
C45 C46 1.378(6)
C46 C47 1.449(7)
C46 C68 1.476(7)
C47 C48 1.408(6)
C48 C49 1.393(7)
C50 C51 1.3900
C50 C55 1.3900
C51 C52 1.3900
C51 C56 1.596(18)
C52 C53 1.3900
C53 C54 1.3900
C53 C57 1.547(19)
C54 C55 1.3900
C55 C58 1.43(2)
C59 C60 1.3900
C59 C64 1.3900
C60 C61 1.3900
C60 C65 1.63(2)
C61 C62 1.3900
C62 C63 1.3900
C62 C66 1.60(3)
C63 C64 1.3900
C64 C67 1.49(2)
C68 C69 1.390(6)
C68 C73 1.393(7)
C69 C70 1.360(6)
C70 C71 1.401(6)
C71 C72 1.403(6)
C71 C74 1.463(6)
C72 C73 1.381(7)
C74 C79 1.398(6)
C74 C75 1.401(7)
C75 C76 1.374(6)
C76 C77 1.401(6)
C77 C78 1.400(7)
C78 C79 1.377(7)

loop_
_geom_torsion_atom_site_label_1
_geom_torsion_atom_site_label_2
_geom_torsion_atom_site_label_3
_geom_torsion_atom_site_label_4
_geom_torsion
C14 C1 C2 C3 -2.0(6)
C24 C1 C2 C3 179.8(4)
C1 C2 C3 C4 -0.8(7)
C2 C3 C4 C5 1.1(7)
C3 C4 C5 C6 -179.7(4)
C3 C4 C5 C14 1.3(6)
C14 C5 C6 C7 3.8(6)
C4 C5 C6 C7 -175.1(4)
C14 C5 C6 C15 -173.8(4)
C4 C5 C6 C15 7.2(6)
C5 C6 C7 C12 0.2(6)
C15 C6 C7 C12 177.8(4)
C5 C6 C7 C8 -179.3(4)
C15 C6 C7 C8 -1.7(6)
C12 C7 C8 C9 -1.9(6)
C6 C7 C8 C9 177.6(4)
C7 C8 C9 C10 1.7(7)
C8 C9 C10 C11 0.5(7)
C9 C10 C11 C12 -2.4(7)
C9 C10 C11 C77 176.7(4)
C6 C7 C12 C13 -3.0(6)
C8 C7 C12 C13 176.5(4)
C6 C7 C12 C11 -179.6(4)
C8 C7 C12 C11 -0.1(6)
C10 C11 C12 C13 -174.4(4)
C77 C11 C12 C13 6.5(6)
C10 C11 C12 C7 2.1(6)
C77 C11 C12 C7 -177.0(4)
C7 C12 C13 C14 1.8(6)
C11 C12 C13 C14 178.4(4)
C12 C13 C14 C5 2.1(6)
C12 C13 C14 C1 -180.0(4)
C6 C5 C14 C13 -5.0(6)
C4 C5 C14 C13 174.0(4)
C6 C5 C14 C1 177.1(4)
C4 C5 C14 C1 -3.9(6)
C2 C1 C14 C13 -173.6(4)
C24 C1 C14 C13 4.6(6)
C2 C1 C14 C5 4.3(6)
C24 C1 C14 C5 -177.5(4)
C5 C6 C15 C20 -109.1(6)
C7 C6 C15 C20 73.3(6)
C5 C6 C15 C16 71.7(6)
C7 C6 C15 C16 -105.9(5)
C20 C15 C16 C17 -1.7(7)
C6 C15 C16 C17 177.5(5)
C20 C15 C16 C21 178.4(5)
C6 C15 C16 C21 -2.4(7)
C15 C16 C17 C18 -0.3(8)
C21 C16 C17 C18 179.7(5)
C16 C17 C18 C19 1.7(9)
C16 C17 C18 C22 -178.2(6)
C17 C18 C19 C20 -1.3(10)
C22 C18 C19 C20 178.7(7)
C18 C19 C20 C15 -0.7(10)
C18 C19 C20 C23 178.9(7)
C16 C15 C20 C19 2.1(8)
C6 C15 C20 C19 -177.1(5)
C16 C15 C20 C23 -177.4(6)
C6 C15 C20 C23 3.4(9)
C2 C1 C24 C25 55.5(5)
C14 C1 C24 C25 -122.7(4)
C2 C1 C24 C29 -123.1(5)
C14 C1 C24 C29 58.8(5)
C29 C24 C25 C26 -1.3(6)
C1 C24 C25 C26 -179.9(4)
C24 C25 C26 C27 0.6(6)
C25 C26 C27 C28 0.8(6)
C25 C26 C27 C30 -178.5(4)
C26 C27 C28 C29 -1.6(6)
C30 C27 C28 C29 177.7(4)
C27 C28 C29 C24 0.9(6)
C25 C24 C29 C28 0.5(6)
C1 C24 C29 C28 179.1(4)
C26 C27 C30 C35 38.5(6)
C28 C27 C30 C35 -140.7(4)
C26 C27 C30 C31 -142.6(4)
C28 C27 C30 C31 38.1(6)
C35 C30 C31 C32 1.9(6)
C27 C30 C31 C32 -177.0(4)
C30 C31 C32 C33 0.6(7)
C31 C32 C33 C34 -2.4(6)
C31 C32 C33 C36 178.9(4)
C32 C33 C34 C35 1.8(6)
C36 C33 C34 C35 -179.5(4)
C33 C34 C35 C30 0.7(7)
C31 C30 C35 C34 -2.5(6)
C27 C30 C35 C34 176.4(4)
C32 C33 C36 C37 58.8(7)
C34 C33 C36 C37 -119.9(5)
C32 C33 C36 C49 -123.5(5)
C34 C33 C36 C49 57.8(6)
C49 C36 C37 C38 -4.1(9)
C33 C36 C37 C38 173.6(6)
C36 C37 C38 C39 -0.7(13)
C37 C38 C39 C40 3.4(15)
C38 C39 C40 C49 -1.1(14)
C38 C39 C40 C41 177.3(9)
C49 C40 C41 C42 2.1(12)
C39 C40 C41 C42 -176.2(8)
C49 C40 C41 C50 -167.9(7)
C39 C40 C41 C50 13.8(12)
C49 C40 C41 C59 159.0(8)
C39 C40 C41 C59 -19.3(13)
C40 C41 C42 C47 1.9(11)
C50 C41 C42 C47 171.3(7)
C59 C41 C42 C47 -155.6(7)
C40 C41 C42 C43 179.2(7)
C50 C41 C42 C43 -11.3(12)
C59 C41 C42 C43 21.7(11)
C41 C42 C43 C44 -175.9(7)
C47 C42 C43 C44 1.5(9)
C42 C43 C44 C45 -0.8(10)
C43 C44 C45 C46 0.0(9)
C44 C45 C46 C47 0.0(8)
C44 C45 C46 C68 -178.3(5)
C41 C42 C47 C48 -2.6(9)
C43 C42 C47 C48 180.0(5)
C41 C42 C47 C46 176.0(6)
C43 C42 C47 C46 -1.5(8)
C45 C46 C47 C48 179.3(5)
C68 C46 C47 C48 -2.4(7)
C45 C46 C47 C42 0.7(7)
C68 C46 C47 C42 179.0(5)
C42 C47 C48 C49 -0.7(8)
C46 C47 C48 C49 -179.3(5)
C47 C48 C49 C40 4.6(8)
C47 C48 C49 C36 -178.7(5)
C41 C40 C49 C48 -5.3(10)
C39 C40 C49 C48 173.1(7)
C41 C40 C49 C36 177.9(6)
C39 C40 C49 C36 -3.7(10)
C37 C36 C49 C48 -170.4(5)
C33 C36 C49 C48 11.8(7)
C37 C36 C49 C40 6.3(8)
C33 C36 C49 C40 -171.5(6)
C42 C41 C50 C51 -82.0(11)
C40 C41 C50 C51 87.7(9)
C42 C41 C50 C55 99.7(8)
C40 C41 C50 C55 -90.7(8)
C55 C50 C51 C52 0.0
C41 C50 C51 C52 -178.2(9)
C55 C50 C51 C56 -176.2(9)
C41 C50 C51 C56 5.6(11)
C50 C51 C52 C53 0.0
C56 C51 C52 C53 176.0(10)
C51 C52 C53 C54 0.0
C51 C52 C53 C57 -179.9(13)
C52 C53 C54 C55 0.0
C57 C53 C54 C55 179.9(12)
C53 C54 C55 C50 0.0
C53 C54 C55 C58 177.0(13)
C51 C50 C55 C54 0.0
C41 C50 C55 C54 178.5(7)
C51 C50 C55 C58 -176.6(15)
C41 C50 C55 C58 1.9(14)
C42 C41 C59 C60 -114.1(8)
C40 C41 C59 C60 88.5(9)
C42 C41 C59 C64 71.0(12)
C40 C41 C59 C64 -86.4(12)
C64 C59 C60 C61 0.0
C41 C59 C60 C61 -175.7(9)
C64 C59 C60 C65 -168.4(13)
C41 C59 C60 C65 15.9(13)
C59 C60 C61 C62 0.0
C65 C60 C61 C62 169.8(11)
C60 C61 C62 C63 0.0
C60 C61 C62 C66 -177.2(18)
C61 C62 C63 C64 0.0
C66 C62 C63 C64 177.6(15)
C62 C63 C64 C59 0.0
C62 C63 C64 C67 176.9(14)
C60 C59 C64 C63 0.0
C41 C59 C64 C63 174.4(11)
C60 C59 C64 C67 -177.1(13)
C41 C59 C64 C67 -2.7(14)
C45 C46 C68 C69 128.6(5)
C47 C46 C68 C69 -49.7(6)
C45 C46 C68 C73 -51.6(6)
C47 C46 C68 C73 130.1(5)
C73 C68 C69 C70 -0.6(6)
C46 C68 C69 C70 179.3(4)
C68 C69 C70 C71 0.2(7)
C69 C70 C71 C72 1.0(6)
C69 C70 C71 C74 -179.2(4)
C70 C71 C72 C73 -1.9(6)
C74 C71 C72 C73 178.3(4)
C71 C72 C73 C68 1.6(6)
C69 C68 C73 C72 -0.3(6)
C46 C68 C73 C72 179.8(4)
C70 C71 C74 C79 141.8(4)
C72 C71 C74 C79 -38.4(6)
C70 C71 C74 C75 -36.3(6)
C72 C71 C74 C75 143.5(4)
C79 C74 C75 C76 0.1(6)
C71 C74 C75 C76 178.3(4)
C74 C75 C76 C77 -0.7(6)
C75 C76 C77 C78 1.5(6)
C75 C76 C77 C11 -180.0(4)
C10 C11 C77 C78 65.8(6)
C12 C11 C77 C78 -115.1(5)
C10 C11 C77 C76 -112.6(5)
C12 C11 C77 C76 66.5(5)
C76 C77 C78 C79 -1.8(6)
C11 C77 C78 C79 179.8(4)
C77 C78 C79 C74 1.2(6)
C75 C74 C79 C78 -0.4(6)
C71 C74 C79 C78 -178.5(4)
